data_7219082
loop_
_publ_author_name
'Song, Ying'
'Feng, Mei-Ling'
'Wu, Zhao-Feng'
'Huang, Xiao-Ying'

_publ_section_title
;
 Solvent-assisted construction of diverse Mg-TDC coordination polymers
;
_journal_issue 6
_journal_name_full CrystEngComm
_journal_page_first 1348
_journal_paper_doi 10.1039/C4CE02288B
_journal_volume 17
_journal_year 2015
_chemical_formula_moiety 'C17 H19 Mg2 O13 S2, 0.5(C2 H6 O2)'
_chemical_formula_sum 'C18 H22 Mg2 O14 S2'
_chemical_formula_weight 575.10
_chemical_name_systematic
; 
 ? 
;
_chemical_properties_physical Moisture-sensitive
_space_group_IT_number 2
_symmetry_cell_setting triclinic
_symmetry_space_group_name_Hall '-P 1'
_symmetry_space_group_name_H-M 'P -1'
_atom_sites_solution_hydrogens geom
_atom_sites_solution_primary direct
_atom_sites_solution_secondary difmap
_audit_creation_method SHELXL-97
_audit_update_record
;
2014-11-03 deposited with the CCDC.
2014-12-12 downloaded from the CCDC.
;
_cell_angle_alpha 73.671(4)
_cell_angle_beta 67.426(5)
_cell_angle_gamma 74.356(5)
_cell_formula_units_Z 2
_cell_length_a 9.6484(6)
_cell_length_b 11.7939(7)
_cell_length_c 11.8603(5)
_cell_measurement_reflns_used 3616
_cell_measurement_temperature 293(2)
_cell_measurement_theta_max 29.4652
_cell_measurement_theta_min 2.4580
_cell_volume 1175.85(12)
_computing_cell_refinement 'CrysAlisPro, Agilent Technologies'
_computing_data_collection 'CrysAlisPro, Agilent Technologies'
_computing_data_reduction 'CrysAlisPro, Agilent Technologies'
_computing_molecular_graphics 'DIAMOND. Version 3.0. Crystal Impact'
_computing_publication_material 'Windows Word 2010'
_computing_structure_refinement 'SHELXL-97 (Sheldrick, 1997)'
_computing_structure_solution 'SHELXS-97 (Sheldrick, 1990)'
_diffrn_ambient_temperature 293(2)
_diffrn_detector_area_resol_mean 16.2083
_diffrn_measured_fraction_theta_full 0.998
_diffrn_measured_fraction_theta_max 0.998
_diffrn_measurement_device_type 'Xcalibur, Eos'
_diffrn_measurement_method '\w scans'
_diffrn_radiation_monochromator graphite
_diffrn_radiation_source 'fine-focus sealed tube'
_diffrn_radiation_type MoK\a
_diffrn_radiation_wavelength 0.71073
_diffrn_reflns_av_R_equivalents 0.0269
_diffrn_reflns_av_sigmaI/netI 0.0454
_diffrn_reflns_limit_h_max 12
_diffrn_reflns_limit_h_min -11
_diffrn_reflns_limit_k_max 14
_diffrn_reflns_limit_k_min -14
_diffrn_reflns_limit_l_max 14
_diffrn_reflns_limit_l_min -14
_diffrn_reflns_number 9808
_diffrn_reflns_theta_full 26.37
_diffrn_reflns_theta_max 26.37
_diffrn_reflns_theta_min 2.46
_exptl_absorpt_coefficient_mu 0.352
_exptl_absorpt_correction_T_max 1.00000
_exptl_absorpt_correction_T_min 0.89877
_exptl_absorpt_correction_type multi-scan
_exptl_absorpt_process_details
;
CrysAlisPro, Agilent Technologies,
Version 1.171.35.19 (release 27-10-2011 CrysAlis171 .NET)
(compiled Oct 27 2011,15:02:11)
Empirical absorption correction using spherical harmonics,
 implemented in SCALE3 ABSPACK scaling algorithm.
;
_exptl_crystal_colour brown
_exptl_crystal_density_diffrn 1.624
_exptl_crystal_density_method 'not measured'
_exptl_crystal_description cone
_exptl_crystal_F_000 596
_exptl_crystal_size_max 0.62
_exptl_crystal_size_mid 0.42
_exptl_crystal_size_min 0.38
_refine_diff_density_max 0.794
_refine_diff_density_min -0.558
_refine_diff_density_rms 0.083
_refine_ls_extinction_method none
_refine_ls_goodness_of_fit_ref 1.007
_refine_ls_hydrogen_treatment mixed
_refine_ls_matrix_type full
_refine_ls_number_parameters 357
_refine_ls_number_reflns 4806
_refine_ls_number_restraints 49
_refine_ls_restrained_S_all 1.023
_refine_ls_R_factor_all 0.0615
_refine_ls_R_factor_gt 0.0499
_refine_ls_shift/su_max 0.000
_refine_ls_shift/su_mean 0.000
_refine_ls_structure_factor_coef Fsqd
_refine_ls_weighting_details 'calc w=1/[\s^2^(Fo^2^)+(0.0520P)^2^+2.5000P] where P=(Fo^2^+2Fc^2^)/3'
_refine_ls_weighting_scheme calc
_refine_ls_wR_factor_gt 0.1238
_refine_ls_wR_factor_ref 0.1320
_reflns_number_gt 3974
_reflns_number_total 4806
_reflns_threshold_expression >2sigma(I)
_cod_data_source_file c4ce02288b2.cif
_cod_data_source_block 1
_cod_depositor_comments 'Adding full bibliography for 7219082--7219085.cif.'
_cod_original_cell_volume 1175.85(11)
_cod_database_code 7219082

loop_
_symmetry_equiv_pos_as_xyz
'x, y, z'
'-x, -y, -z'

loop_
_atom_site_label
_atom_site_type_symbol
_atom_site_fract_x
_atom_site_fract_y
_atom_site_fract_z
_atom_site_U_iso_or_equiv
_atom_site_adp_type
_atom_site_occupancy
_atom_site_symmetry_multiplicity
_atom_site_calc_flag
_atom_site_refinement_flags
_atom_site_disorder_assembly
_atom_site_disorder_group
Mg1 Mg 0.5000 0.5000 0.5000 0.0124(3) Uani 1 2 d S . .
Mg2 Mg 0.63984(10) 0.26049(9) 0.33464(8) 0.0145(2) Uani 1 1 d . . .
Mg3 Mg 0.0000 1.0000 0.0000 0.0243(3) Uani 1 2 d S . .
S1 S 0.37844(9) 0.70370(7) 0.11655(7) 0.02229(19) Uani 1 1 d . . .
S2 S 0.11196(8) 0.29144(7) 0.39480(7) 0.02198(19) Uani 1 1 d . . .
O1 O 0.5051(2) 0.55608(19) 0.31533(18) 0.0203(5) Uani 1 1 d . . .
O2 O 0.6618(2) 0.41880(19) 0.20383(18) 0.0199(4) Uani 1 1 d . . .
O3 O 0.2056(3) 0.8939(2) -0.0203(2) 0.0286(5) Uani 1 1 d . . .
O4 O 0.3056(3) 0.83243(19) -0.19984(19) 0.0234(5) Uani 1 1 d . . .
O5 O 0.4121(2) 0.2965(2) 0.39376(19) 0.0221(5) Uani 1 1 d . . .
O6 O 0.3332(2) 0.40088(19) 0.54544(19) 0.0197(4) Uani 1 1 d . . .
O7 O -0.1367(2) 0.2483(2) 0.33254(19) 0.0222(5) Uani 1 1 d . . .
O8 O -0.3306(2) 0.34340(18) 0.46483(18) 0.0162(4) Uani 1 1 d . . .
O9 O -0.0946(3) 0.8446(2) 0.0698(3) 0.0455(7) Uani 1 1 d . . .
H9 H -0.0486 0.7794 0.0445 0.055 Uiso 1 1 d R . .
O10 O -0.4852(3) 0.8190(3) 0.2747(3) 0.0504(8) Uani 1 1 d . . .
H10 H -0.4731 0.7427 0.2922 0.061 Uiso 1 1 d R . .
O11 O -0.0189(3) 1.0153(3) 0.1779(2) 0.0454(7) Uani 1 1 d D . .
H11 H -0.1016 1.0611 0.2098 0.054 Uiso 1 1 d R A .
C1 C 0.5721(3) 0.5175(3) 0.2157(3) 0.0156(6) Uani 1 1 d . . .
C2 C 0.5394(3) 0.5940(3) 0.1023(3) 0.0173(6) Uani 1 1 d . . .
C3 C 0.6171(3) 0.5866(3) -0.0197(3) 0.0215(6) Uani 1 1 d . . .
H3A H 0.7073 0.5326 -0.0457 0.026 Uiso 1 1 calc R . .
C4 C 0.5468(3) 0.6693(3) -0.1018(3) 0.0209(6) Uani 1 1 d . . .
H4A H 0.5857 0.6764 -0.1879 0.025 Uiso 1 1 calc R . .
C5 C 0.4152(3) 0.7377(3) -0.0410(3) 0.0179(6) Uani 1 1 d . . .
C6 C 0.3018(3) 0.8271(3) -0.0914(3) 0.0183(6) Uani 1 1 d . . .
C7 C 0.3114(3) 0.3450(3) 0.4806(3) 0.0157(6) Uani 1 1 d . . .
C8 C 0.1509(3) 0.3374(3) 0.5026(3) 0.0169(6) Uani 1 1 d . . .
C9 C 0.0196(3) 0.3741(3) 0.5944(3) 0.0190(6) Uani 1 1 d . . .
H9A H 0.0184 0.4007 0.6616 0.023 Uiso 1 1 calc R . .
C10 C -0.1126(3) 0.3670(3) 0.5754(3) 0.0178(6) Uani 1 1 d . . .
H10A H -0.2111 0.3885 0.6286 0.021 Uiso 1 1 calc R . .
C11 C -0.0810(3) 0.3252(3) 0.4706(3) 0.0169(6) Uani 1 1 d . . .
C12 C -0.1877(3) 0.3054(3) 0.4191(3) 0.0162(6) Uani 1 1 d . . .
C13 C -0.2159(5) 0.8127(5) 0.1841(4) 0.0526(11) Uani 1 1 d . . .
H13A H -0.2206 0.8542 0.2458 0.063 Uiso 1 1 calc R . .
H13B H -0.1951 0.7270 0.2162 0.063 Uiso 1 1 calc R . .
C14 C -0.3634(5) 0.8453(5) 0.1627(4) 0.0547(12) Uani 1 1 d . . .
H14A H -0.3818 0.9305 0.1273 0.066 Uiso 1 1 calc R . .
H14B H -0.3595 0.8015 0.1032 0.066 Uiso 1 1 calc R . .
O12 O 0.2424(5) 0.9561(4) 0.3555(4) 0.0884(13) Uani 1 1 d D . .
H12 H 0.3008 0.9004 0.3177 0.106 Uiso 1 1 d R A .
C15A C 0.1159(8) 1.0312(7) 0.2035(6) 0.045(2) Uani 0.537(9) 1 d PDU A 1
H15A H 0.2107 0.9973 0.1458 0.054 Uiso 0.537(9) 1 calc PR A 1
H15B H 0.1148 1.1158 0.1939 0.054 Uiso 0.537(9) 1 calc PR A 1
C16A C 0.1021(9) 0.9678(9) 0.3331(7) 0.051(2) Uani 0.537(9) 1 d PDU A 1
H16A H 0.0190 1.0123 0.3908 0.062 Uiso 0.537(9) 1 calc PR A 1
H16B H 0.0794 0.8887 0.3471 0.062 Uiso 0.537(9) 1 calc PR A 1
C15B C 0.0480(10) 0.9486(8) 0.2725(7) 0.045(3) Uani 0.463(9) 1 d PDU A 2
H15C H 0.0919 0.8668 0.2605 0.054 Uiso 0.463(9) 1 calc PR A 2
H15D H -0.0286 0.9463 0.3547 0.054 Uiso 0.463(9) 1 calc PR A 2
C16B C 0.1676(13) 1.0121(10) 0.2591(11) 0.072(3) Uani 0.463(9) 1 d PDU A 2
H16C H 0.1225 1.0952 0.2656 0.086 Uiso 0.463(9) 1 calc PR A 2
H16D H 0.2441 1.0117 0.1771 0.086 Uiso 0.463(9) 1 calc PR A 2
O13 O 0.6439(3) 0.0931(2) 0.4566(3) 0.0400(7) Uani 1 1 d . . .
H13C H 0.6341 0.0951 0.5278 0.048 Uiso 0.787(16) 1 d PR B 1
H13D H 0.7142 0.0817 0.4852 0.048 Uiso 0.213(16) 1 d PR B 2
C17A C 0.5799(7) -0.0049(5) 0.4585(8) 0.0431(19) Uani 0.787(16) 1 d PU . 1
H17A H 0.6389 -0.0806 0.4871 0.052 Uiso 0.787(16) 1 calc PR B 1
H17B H 0.5850 -0.0035 0.3748 0.052 Uiso 0.787(16) 1 calc PR B 1
C17B C 0.543(3) 0.011(2) 0.531(3) 0.041(5) Uani 0.213(16) 1 d PU . 2
H17C H 0.6019 -0.0648 0.5592 0.050 Uiso 0.213(16) 1 calc PR B 2
H17D H 0.4728 0.0424 0.6039 0.050 Uiso 0.213(16) 1 calc PR B 2
O14 O 0.0679(4) 0.6327(3) -0.0051(3) 0.0606(9) Uani 1 1 d . . .
H14 H 0.1507 0.6235 -0.0656 0.073 Uiso 1 1 d R . .
C18 C -0.0209(6) 0.5661(5) -0.0180(7) 0.0763(17) Uani 1 1 d . . .
H18A H -0.0160 0.5859 -0.1044 0.092 Uiso 1 1 calc R . .
H18B H -0.1261 0.5907 0.0319 0.092 Uiso 1 1 calc R . .

loop_
_atom_site_aniso_label
_atom_site_aniso_U_11
_atom_site_aniso_U_22
_atom_site_aniso_U_33
_atom_site_aniso_U_23
_atom_site_aniso_U_13
_atom_site_aniso_U_12
Mg1 0.0107(6) 0.0143(7) 0.0149(6) -0.0050(5) -0.0064(5) -0.0015(5)
Mg2 0.0123(5) 0.0160(5) 0.0176(5) -0.0066(4) -0.0070(4) -0.0001(4)
Mg3 0.0233(8) 0.0232(8) 0.0252(8) -0.0099(6) -0.0114(6) 0.0076(6)
S1 0.0218(4) 0.0250(4) 0.0165(4) -0.0074(3) -0.0079(3) 0.0069(3)
S2 0.0111(3) 0.0342(5) 0.0264(4) -0.0162(3) -0.0064(3) -0.0023(3)
O1 0.0228(11) 0.0229(11) 0.0160(10) -0.0060(8) -0.0100(8) 0.0020(9)
O2 0.0190(10) 0.0179(11) 0.0205(10) -0.0029(8) -0.0085(8) 0.0018(8)
O3 0.0276(12) 0.0311(13) 0.0277(12) -0.0161(10) -0.0160(10) 0.0143(10)
O4 0.0305(12) 0.0204(11) 0.0239(11) -0.0099(9) -0.0178(9) 0.0069(9)
O5 0.0129(10) 0.0310(12) 0.0258(11) -0.0122(9) -0.0064(9) -0.0025(9)
O6 0.0155(10) 0.0246(11) 0.0235(11) -0.0080(9) -0.0078(8) -0.0058(9)
O7 0.0143(10) 0.0282(12) 0.0283(11) -0.0146(9) -0.0085(9) 0.0009(9)
O8 0.0111(9) 0.0173(10) 0.0234(10) -0.0076(8) -0.0084(8) 0.0000(8)
O9 0.0386(15) 0.0335(15) 0.0537(17) -0.0163(13) 0.0008(13) -0.0056(12)
O10 0.0447(17) 0.0390(16) 0.0603(19) -0.0064(14) -0.0096(14) -0.0114(14)
O11 0.0463(16) 0.0522(17) 0.0369(14) -0.0264(13) -0.0265(13) 0.0293(13)
C1 0.0139(13) 0.0184(14) 0.0171(14) -0.0029(11) -0.0074(11) -0.0047(11)
C2 0.0175(14) 0.0159(14) 0.0191(14) -0.0051(11) -0.0091(11) 0.0022(11)
C3 0.0187(15) 0.0235(16) 0.0213(15) -0.0081(12) -0.0094(12) 0.0058(12)
C4 0.0210(15) 0.0250(16) 0.0154(14) -0.0070(12) -0.0074(12) 0.0030(13)
C5 0.0215(15) 0.0173(15) 0.0169(14) -0.0054(11) -0.0109(12) 0.0021(12)
C6 0.0200(15) 0.0161(14) 0.0223(15) -0.0074(11) -0.0111(12) 0.0007(12)
C7 0.0146(14) 0.0165(14) 0.0175(14) -0.0005(11) -0.0088(11) -0.0030(11)
C8 0.0145(14) 0.0195(15) 0.0211(14) -0.0048(11) -0.0096(11) -0.0035(11)
C9 0.0173(14) 0.0232(16) 0.0191(14) -0.0056(12) -0.0079(12) -0.0035(12)
C10 0.0110(13) 0.0220(15) 0.0204(14) -0.0054(12) -0.0051(11) -0.0020(11)
C11 0.0111(13) 0.0195(15) 0.0219(14) -0.0052(12) -0.0069(11) -0.0023(11)
C12 0.0128(13) 0.0165(14) 0.0207(14) -0.0020(11) -0.0084(11) -0.0027(11)
C13 0.047(3) 0.061(3) 0.044(2) -0.009(2) -0.012(2) -0.007(2)
C14 0.053(3) 0.055(3) 0.058(3) -0.002(2) -0.018(2) -0.023(2)
O12 0.080(3) 0.114(4) 0.081(3) -0.037(2) -0.053(2) 0.024(2)
C15A 0.056(5) 0.049(5) 0.034(4) -0.019(3) -0.029(3) 0.014(4)
C16A 0.053(5) 0.057(5) 0.049(5) -0.005(4) -0.036(4) 0.005(4)
C15B 0.044(5) 0.059(6) 0.031(4) -0.008(4) -0.020(4) 0.004(4)
C16B 0.060(7) 0.062(7) 0.102(9) -0.035(6) -0.038(6) 0.010(5)
O13 0.0531(17) 0.0297(14) 0.0508(16) 0.0136(12) -0.0361(14) -0.0242(13)
C17A 0.051(4) 0.025(2) 0.052(4) -0.007(3) -0.008(3) -0.018(2)
C17B 0.065(11) 0.046(9) 0.035(10) 0.015(8) -0.034(9) -0.044(8)
O14 0.0454(18) 0.0501(19) 0.082(2) -0.0294(17) -0.0021(16) -0.0130(15)
C18 0.041(3) 0.060(3) 0.130(5) -0.034(3) -0.017(3) -0.014(3)

loop_
_atom_type_symbol
_atom_type_description
_atom_type_scat_dispersion_real
_atom_type_scat_dispersion_imag
_atom_type_scat_source
C C 0.0033 0.0016 'International Tables Vol C Tables 4.2.6.8 and 6.1.1.4'
H H 0.0000 0.0000 'International Tables Vol C Tables 4.2.6.8 and 6.1.1.4'
O O 0.0106 0.0060 'International Tables Vol C Tables 4.2.6.8 and 6.1.1.4'
Mg Mg 0.0486 0.0363 'International Tables Vol C Tables 4.2.6.8 and 6.1.1.4'
S S 0.1246 0.1234 'International Tables Vol C Tables 4.2.6.8 and 6.1.1.4'

loop_
_geom_angle_atom_site_label_1
_geom_angle_atom_site_label_2
_geom_angle_atom_site_label_3
_geom_angle
_geom_angle_site_symmetry_1
_geom_angle_site_symmetry_3
O6 Mg1 O6 180.00(9) . 2_666
O6 Mg1 O1 87.97(8) . 2_666
O6 Mg1 O1 92.03(8) 2_666 2_666
O6 Mg1 O1 92.03(8) . .
O6 Mg1 O1 87.97(8) 2_666 .
O1 Mg1 O1 180.0 2_666 .
O6 Mg1 O8 89.43(8) . 1_655
O6 Mg1 O8 90.57(8) 2_666 1_655
O1 Mg1 O8 86.35(8) 2_666 1_655
O1 Mg1 O8 93.65(8) . 1_655
O6 Mg1 O8 90.57(8) . 2_566
O6 Mg1 O8 89.43(8) 2_666 2_566
O1 Mg1 O8 93.65(8) 2_666 2_566
O1 Mg1 O8 86.35(8) . 2_566
O8 Mg1 O8 180.00(10) 1_655 2_566
O6 Mg1 Mg2 110.62(6) . 2_666
O6 Mg1 Mg2 69.38(6) 2_666 2_666
O1 Mg1 Mg2 67.03(6) 2_666 2_666
O1 Mg1 Mg2 112.97(6) . 2_666
O8 Mg1 Mg2 145.18(5) 1_655 2_666
O8 Mg1 Mg2 34.82(5) 2_566 2_666
O6 Mg1 Mg2 69.38(6) . .
O6 Mg1 Mg2 110.62(6) 2_666 .
O1 Mg1 Mg2 112.97(6) 2_666 .
O1 Mg1 Mg2 67.03(6) . .
O8 Mg1 Mg2 34.81(5) 1_655 .
O8 Mg1 Mg2 145.18(5) 2_566 .
Mg2 Mg1 Mg2 179.999(2) 2_666 .
O5 Mg2 O4 103.67(10) . 2_665
O5 Mg2 O2 94.10(9) . .
O4 Mg2 O2 90.78(9) 2_665 .
O5 Mg2 O13 92.21(11) . .
O4 Mg2 O13 86.05(11) 2_665 .
O2 Mg2 O13 173.46(11) . .
O5 Mg2 O7 158.19(9) . 1_655
O4 Mg2 O7 97.85(9) 2_665 1_655
O2 Mg2 O7 89.10(9) . 1_655
O13 Mg2 O7 85.66(10) . 1_655
O5 Mg2 O8 96.92(9) . 1_655
O4 Mg2 O8 159.33(9) 2_665 1_655
O2 Mg2 O8 89.62(9) . 1_655
O13 Mg2 O8 91.33(10) . 1_655
O7 Mg2 O8 61.50(8) 1_655 1_655
O5 Mg2 C12 127.85(10) . 1_655
O4 Mg2 C12 128.32(10) 2_665 1_655
O2 Mg2 C12 89.55(9) . 1_655
O13 Mg2 C12 87.93(10) . 1_655
O7 Mg2 C12 30.49(9) 1_655 1_655
O8 Mg2 C12 31.01(8) 1_655 1_655
O5 Mg2 Mg1 69.53(7) . .
O4 Mg2 Mg1 161.18(7) 2_665 .
O2 Mg2 Mg1 72.70(6) . .
O13 Mg2 Mg1 111.27(9) . .
O7 Mg2 Mg1 91.01(6) 1_655 .
O8 Mg2 Mg1 33.89(5) 1_655 .
C12 Mg2 Mg1 62.14(7) 1_655 .
O3 Mg3 O3 179.998(2) 2_575 .
O3 Mg3 O9 87.83(11) 2_575 2_575
O3 Mg3 O9 92.17(11) . 2_575
O3 Mg3 O9 92.17(11) 2_575 .
O3 Mg3 O9 87.83(11) . .
O9 Mg3 O9 180.00(14) 2_575 .
O3 Mg3 O11 90.93(9) 2_575 2_575
O3 Mg3 O11 89.07(9) . 2_575
O9 Mg3 O11 92.79(12) 2_575 2_575
O9 Mg3 O11 87.21(12) . 2_575
O3 Mg3 O11 89.07(9) 2_575 .
O3 Mg3 O11 90.93(9) . .
O9 Mg3 O11 87.21(12) 2_575 .
O9 Mg3 O11 92.79(12) . .
O11 Mg3 O11 180.0 2_575 .
C5 S1 C2 91.65(14) . .
C8 S2 C11 91.35(14) . .
C1 O1 Mg1 137.15(19) . .
C1 O2 Mg2 125.14(18) . .
C6 O3 Mg3 139.6(2) . .
C6 O4 Mg2 145.6(2) . 2_665
C7 O5 Mg2 134.17(19) . .
C7 O6 Mg1 129.44(19) . .
C12 O7 Mg2 90.75(17) . 1_455
C12 O8 Mg1 144.00(18) . 1_455
C12 O8 Mg2 87.13(16) . 1_455
Mg1 O8 Mg2 111.30(9) 1_455 1_455
C13 O9 Mg3 129.6(3) . .
C13 O9 H9 105.9 . .
Mg3 O9 H9 122.3 . .
C14 O10 H10 104.7 . .
C15B O11 C15A 49.5(5) . .
C15B O11 Mg3 136.8(4) . .
C15A O11 Mg3 121.2(3) . .
C15B O11 H11 109.8 . .
C15A O11 H11 113.4 . .
Mg3 O11 H11 111.1 . .
O2 C1 O1 125.8(3) . .
O2 C1 C2 117.0(2) . .
O1 C1 C2 117.1(3) . .
C3 C2 C1 128.9(3) . .
C3 C2 S1 111.0(2) . .
C1 C2 S1 120.0(2) . .
C2 C3 C4 113.1(3) . .
C2 C3 H3A 123.5 . .
C4 C3 H3A 123.5 . .
C5 C4 C3 112.4(3) . .
C5 C4 H4A 123.8 . .
C3 C4 H4A 123.8 . .
C4 C5 C6 129.3(3) . .
C4 C5 S1 111.9(2) . .
C6 C5 S1 118.7(2) . .
O3 C6 O4 123.9(3) . .
O3 C6 C5 116.3(3) . .
O4 C6 C5 119.9(3) . .
O6 C7 O5 126.4(3) . .
O6 C7 C8 117.9(3) . .
O5 C7 C8 115.6(2) . .
C9 C8 C7 128.9(3) . .
C9 C8 S2 111.6(2) . .
C7 C8 S2 119.2(2) . .
C8 C9 C10 112.4(3) . .
C8 C9 H9A 123.8 . .
C10 C9 H9A 123.8 . .
C11 C10 C9 112.7(3) . .
C11 C10 H10A 123.6 . .
C9 C10 H10A 123.6 . .
C10 C11 C12 129.0(3) . .
C10 C11 S2 111.9(2) . .
C12 C11 S2 119.1(2) . .
O7 C12 O8 120.6(2) . .
O7 C12 C11 119.3(3) . .
O8 C12 C11 120.0(3) . .
O7 C12 Mg2 58.77(14) . 1_455
O8 C12 Mg2 61.86(14) . 1_455
C11 C12 Mg2 176.9(2) . 1_455
O9 C13 C14 110.6(4) . .
O9 C13 H13A 109.5 . .
C14 C13 H13A 109.5 . .
O9 C13 H13B 109.5 . .
C14 C13 H13B 109.5 . .
H13A C13 H13B 108.1 . .
O10 C14 C13 111.6(4) . .
O10 C14 H14A 109.3 . .
C13 C14 H14A 109.3 . .
O10 C14 H14B 109.3 . .
C13 C14 H14B 109.3 . .
H14A C14 H14B 108.0 . .
C16A O12 C16B 38.6(5) . .
C16A O12 H12 102.5 . .
C16B O12 H12 94.3 . .
C16A C15A O11 107.0(6) . .
C16A C15A H15A 110.3 . .
O11 C15A H15A 110.3 . .
C16A C15A H15B 110.3 . .
O11 C15A H15B 110.3 . .
H15A C15A H15B 108.6 . .
O12 C16A C15A 110.1(6) . .
O12 C16A H16A 109.6 . .
C15A C16A H16A 109.6 . .
O12 C16A H16B 109.6 . .
C15A C16A H16B 109.6 . .
H16A C16A H16B 108.2 . .
O11 C15B C16B 106.2(6) . .
O11 C15B H15C 110.5 . .
C16B C15B H15C 110.5 . .
O11 C15B H15D 110.5 . .
C16B C15B H15D 110.5 . .
H15C C15B H15D 108.7 . .
C15B C16B O12 112.2(8) . .
C15B C16B H16C 109.2 . .
O12 C16B H16C 109.2 . .
C15B C16B H16D 109.2 . .
O12 C16B H16D 109.2 . .
H16C C16B H16D 107.9 . .
C17B O13 C17A 34.4(11) . .
C17B O13 Mg2 138.7(9) . .
C17A O13 Mg2 126.2(4) . .
C17B O13 H13C 77.2 . .
C17A O13 H13C 109.8 . .
Mg2 O13 H13C 114.9 . .
C17B O13 H13D 109.6 . .
C17A O13 H13D 121.7 . .
Mg2 O13 H13D 108.6 . .
H13C O13 H13D 53.6 . .
O13 C17A C17A 110.3(7) . 2_656
O13 C17A H17A 109.6 . .
C17A C17A H17A 109.6 2_656 .
O13 C17A H17B 109.6 . .
C17A C17A H17B 109.6 2_656 .
H17A C17A H17B 108.1 . .
C17B C17B O13 114(2) 2_656 .
C17B C17B H13C 143.9 2_656 .
O13 C17B H13C 32.7 . .
C17B C17B H17C 108.7 2_656 .
O13 C17B H17C 108.7 . .
H13C C17B H17C 99.8 . .
C17B C17B H17D 108.7 2_656 .
O13 C17B H17D 108.7 . .
H13C C17B H17D 82.3 . .
H17C C17B H17D 107.6 . .
C18 O14 H14 103.8 . .
O14 C18 C18 116.0(6) . 2_565
O14 C18 H18A 108.3 . .
C18 C18 H18A 108.3 2_565 .
O14 C18 H18B 108.3 . .
C18 C18 H18B 108.3 2_565 .
H18A C18 H18B 107.4 . .

loop_
_geom_bond_atom_site_label_1
_geom_bond_atom_site_label_2
_geom_bond_distance
_geom_bond_site_symmetry_2
Mg1 O6 2.0593(19) .
Mg1 O6 2.0594(19) 2_666
Mg1 O1 2.0874(19) 2_666
Mg1 O1 2.0874(19) .
Mg1 O8 2.130(2) 1_655
Mg1 O8 2.130(2) 2_566
Mg1 Mg2 3.5600(9) 2_666
Mg1 Mg2 3.5600(9) .
Mg2 O5 1.995(2) .
Mg2 O4 2.016(2) 2_665
Mg2 O2 2.066(2) .
Mg2 O13 2.095(3) .
Mg2 O7 2.113(2) 1_655
Mg2 O8 2.182(2) 1_655
Mg2 C12 2.471(3) 1_655
Mg3 O3 2.006(2) 2_575
Mg3 O3 2.006(2) .
Mg3 O9 2.085(3) 2_575
Mg3 O9 2.085(3) .
Mg3 O11 2.102(2) 2_575
Mg3 O11 2.102(2) .
S1 C5 1.710(3) .
S1 C2 1.718(3) .
S2 C8 1.714(3) .
S2 C11 1.718(3) .
O1 C1 1.257(3) .
O2 C1 1.256(4) .
O3 C6 1.253(4) .
O4 C6 1.256(3) .
O4 Mg2 2.016(2) 2_665
O5 C7 1.263(3) .
O6 C7 1.247(3) .
O7 C12 1.254(4) .
O7 Mg2 2.113(2) 1_455
O8 C12 1.275(3) .
O8 Mg1 2.130(2) 1_455
O8 Mg2 2.182(2) 1_455
O9 C13 1.442(5) .
O9 H9 0.8499 .
O10 C14 1.417(5) .
O10 H10 0.8499 .
O11 C15B 1.442(6) .
O11 C15A 1.512(6) .
O11 H11 0.8500 .
C1 C2 1.487(4) .
C2 C3 1.366(4) .
C3 C4 1.405(4) .
C3 H3A 0.9300 .
C4 C5 1.362(4) .
C4 H4A 0.9300 .
C5 C6 1.481(4) .
C7 C8 1.492(4) .
C8 C9 1.374(4) .
C9 C10 1.406(4) .
C9 H9A 0.9300 .
C10 C11 1.360(4) .
C10 H10A 0.9300 .
C11 C12 1.477(4) .
C12 Mg2 2.471(3) 1_455
C13 C14 1.471(6) .
C13 H13A 0.9700 .
C13 H13B 0.9700 .
C14 H14A 0.9700 .
C14 H14B 0.9700 .
O12 C16A 1.440(7) .
O12 C16B 1.489(8) .
O12 H12 0.8500 .
C15A C16A 1.481(8) .
C15A H15A 0.9700 .
C15A H15B 0.9700 .
C16A H16A 0.9700 .
C16A H16B 0.9700 .
C15B C16B 1.475(10) .
C15B H15C 0.9700 .
C15B H15D 0.9700 .
C16B H16C 0.9700 .
C16B H16D 0.9700 .
O13 C17B 1.428(19) .
O13 C17A 1.441(6) .
O13 H13C 0.8199 .
O13 H13D 0.8343 .
C17A C17A 1.471(13) 2_656
C17A H17A 0.9700 .
C17A H17B 0.9700 .
C17B C17B 1.40(4) 2_656
C17B H17C 0.9700 .
C17B H17D 0.9700 .
O14 C18 1.381(6) .
O14 H14 0.8499 .
C18 C18 1.481(11) 2_565
C18 H18A 0.9700 .
C18 H18B 0.9700 .

loop_
_geom_hbond_atom_site_label_D
_geom_hbond_atom_site_label_H
_geom_hbond_atom_site_label_A
_geom_hbond_distance_DH
_geom_hbond_distance_HA
_geom_hbond_distance_DA
_geom_hbond_angle_DHA
_geom_hbond_site_symmetry_A
O9 H9 O14 0.85 1.90 2.750(4) 174.7 .
O10 H10 O1 0.85 2.20 3.022(4) 163.5 1_455
O11 H11 O4 0.85 2.06 2.824(3) 150.0 2_575
O12 H12 O10 0.85 1.96 2.662(5) 139.2 1_655
O13 H13D O12 0.83 1.99 2.705(4) 142.6 2_666
O13 H13D O12 0.83 1.99 2.705(4) 142.6 2_666
O14 H14 O2 0.85 1.98 2.821(4) 172.6 2_665
